data_7129076
loop_
_publ_author_name
'Guo, Zhifang'
'Blair, Victoria L.'
'Deacon, Glen B.'
'Junk, Peter C.'

_publ_section_title
;
 A simple one-pot route to stable formamidinatoiodidolanthanoid(III)
 complexes from lanthanoid metals.
;
_journal_issue 87
_journal_name_full 'Chemical communications (Cambridge, England)'
_journal_page_first 11513
_journal_page_last 11516
_journal_paper_doi 10.1039/d1cc04080d
_journal_volume 57
_journal_year 2021
_chemical_formula_moiety 'C34 H30 Dy F8 I N4 O2'
_chemical_formula_sum 'C34 H30 Dy F8 I N4 O2'
_chemical_formula_weight 968.02
_space_group_crystal_system monoclinic
_space_group_IT_number 15
_space_group_name_Hall '-C 2yc'
_space_group_name_H-M_alt 'C 1 2/c 1'
_atom_sites_solution_hydrogens geom
_atom_sites_solution_primary dual
_audit_creation_date 2021-09-03
_audit_creation_method
;
Olex2 1.3
(compiled 2020.11.12 svn.r5f609507 for OlexSys, GUI svn.r6272)
;
_audit_update_record
;
2021-10-04 deposited with the CCDC.	2021-10-08 downloaded from the CCDC.
;
_cell_angle_alpha 90
_cell_angle_beta 106.203(2)
_cell_angle_gamma 90
_cell_formula_units_Z 4
_cell_length_a 15.9491(4)
_cell_length_b 11.8365(3)
_cell_length_c 18.7114(6)
_cell_measurement_reflns_used 7626
_cell_measurement_temperature 123(2)
_cell_measurement_theta_max 26.14
_cell_measurement_theta_min 2.27
_cell_volume 3392.06(17)
_computing_cell_refinement 'Bruker Apex2 v2014.7-1 (Bruker AXS, 2014)'
_computing_data_collection 'Bruker Apex2 v2014.7-1 (Bruker AXS, 2014)'
_computing_data_reduction 'Bruker Apex2 v2014.7-1 (Bruker AXS, 2014)'
_computing_molecular_graphics 'Olex2 1.3 (Dolomanov et al., 2009)'
_computing_publication_material 'Olex2 1.3 (Dolomanov et al., 2009)'
_computing_structure_refinement 'SHELXL 2018/3 (Sheldrick, 2015)'
_computing_structure_solution 'SHELXT 2014/5 (Sheldrick, 2014)'
_diffrn_ambient_temperature 123.15
_diffrn_measured_fraction_theta_full 0.999
_diffrn_measured_fraction_theta_max 0.999
_diffrn_measurement_device_type 'Bruker APEX-II CCD'
_diffrn_measurement_method '\f and \w scans'
_diffrn_radiation_type MoK\a
_diffrn_radiation_wavelength 0.71073
_diffrn_reflns_av_R_equivalents 0.0526
_diffrn_reflns_av_unetI/netI 0.0295
_diffrn_reflns_Laue_measured_fraction_full 0.999
_diffrn_reflns_Laue_measured_fraction_max 0.999
_diffrn_reflns_limit_h_max 19
_diffrn_reflns_limit_h_min -19
_diffrn_reflns_limit_k_max 14
_diffrn_reflns_limit_k_min -13
_diffrn_reflns_limit_l_max 23
_diffrn_reflns_limit_l_min -23
_diffrn_reflns_number 31166
_diffrn_reflns_point_group_measured_fraction_full 0.999
_diffrn_reflns_point_group_measured_fraction_max 0.999
_diffrn_reflns_theta_full 25.242
_diffrn_reflns_theta_max 26.370
_diffrn_reflns_theta_min 2.274
_diffrn_source 'X-ray tube'
_exptl_absorpt_coefficient_mu 3.195
_exptl_absorpt_correction_T_max 0.7459
_exptl_absorpt_correction_T_min 0.6713
_exptl_absorpt_correction_type multi-scan
_exptl_absorpt_process_details 'SADABS-2014/3 (Bruker AXS, 2014)'
_exptl_crystal_colour colourless
_exptl_crystal_colour_primary colourless
_exptl_crystal_density_diffrn 1.896
_exptl_crystal_density_meas ?
_exptl_crystal_description block
_exptl_crystal_F_000 1876
_exptl_crystal_size_max 0.2
_exptl_crystal_size_mid 0.18
_exptl_crystal_size_min 0.16
_refine_diff_density_max 0.513
_refine_diff_density_min -0.779
_refine_diff_density_rms 0.102
_refine_ls_extinction_method none
_refine_ls_goodness_of_fit_ref 1.070
_refine_ls_hydrogen_treatment constr
_refine_ls_matrix_type full
_refine_ls_number_parameters 227
_refine_ls_number_reflns 3480
_refine_ls_number_restraints 0
_refine_ls_restrained_S_all 1.070
_refine_ls_R_factor_all 0.0323
_refine_ls_R_factor_gt 0.0225
_refine_ls_shift/su_max 0.001
_refine_ls_shift/su_mean 0.000
_refine_ls_structure_factor_coef Fsqd
_refine_ls_weighting_details 'w=1/[\s^2^(Fo^2^)+(0.0073P)^2^+10.0396P] where P=(Fo^2^+2Fc^2^)/3'
_refine_ls_weighting_scheme calc
_refine_ls_wR_factor_gt 0.0385
_refine_ls_wR_factor_ref 0.0413
_reflns_Friedel_coverage 0.000
_reflns_number_gt 2952
_reflns_number_total 3480
_reflns_threshold_expression 'I > 2\s(I)'
_cod_data_source_file d1cc04080d2.cif
_cod_data_source_block 5
_cod_depositor_comments
;
The following automatic conversions were performed:

data item '_exptl_crystal_density_meas' value 'not measured' was
changed to '?' -- the value is perceived as not measured.

Automatic conversion script
Id: cif_fix_values 7556 2019-12-06 15:28:31Z antanas 

 Adding full bibliography for 7129070--7129084.cif.
;
_cod_database_code 7129076
_shelx_shelxl_version_number 2018/3
_shelx_space_group_comment
;
The symmetry employed for this shelxl refinement is uniquely defined
by the following loop, which should always be used as a source of
symmetry information in preference to the above space-group names.
They are only intended as comments.
;
_shelx_estimated_absorpt_t_max 0.629
_shelx_estimated_absorpt_t_min 0.567
_olex2_refinement_description
;
1. Fixed Uiso
 At 1.2 times of:
  All C(H) groups, All C(H,H) groups
2.a Secondary CH2 refined with riding coordinates:
 C14(H14A,H14B), C15(H15A,H15B), C17(H17A,H17B), C16(H16A,H16B)
2.b Aromatic/amide H refined with riding coordinates:
 C7(H7), C12(H12), C11(H11), C2(H2), C10(H10), C4(H4), C3(H3)
;
_olex2_submission_special_instructions 'No special instructions were received'

loop_
_space_group_symop_operation_xyz
'x, y, z'
'-x, y, -z+1/2'
'x+1/2, y+1/2, z'
'-x+1/2, y+1/2, -z+1/2'
'-x, -y, -z'
'x, -y, z-1/2'
'-x+1/2, -y+1/2, -z'
'x+1/2, -y+1/2, z-1/2'

loop_
_atom_site_label
_atom_site_type_symbol
_atom_site_fract_x
_atom_site_fract_y
_atom_site_fract_z
_atom_site_U_iso_or_equiv
_atom_site_adp_type
_atom_site_occupancy
_atom_site_site_symmetry_order
_atom_site_calc_flag
_atom_site_refinement_flags_posn
_atom_site_refinement_flags_adp
_atom_site_refinement_flags_occupancy
_atom_site_disorder_assembly
_atom_site_disorder_group
Dy1 Dy 0.500000 0.50758(2) 0.250000 0.01251(6) Uani 1 2 d S T P . .
I1 I 0.500000 0.76136(2) 0.250000 0.02053(8) Uani 1 2 d S T P . .
F4 F 0.43394(11) 0.18143(14) 0.30553(9) 0.0221(4) Uani 1 1 d . . . . .
F3 F 0.71843(11) 0.30886(15) 0.41933(10) 0.0253(4) Uani 1 1 d . . . . .
F1 F 0.39810(12) 0.67995(16) 0.39340(11) 0.0315(5) Uani 1 1 d . . . . .
F2 F 0.69445(12) 0.58284(16) 0.48260(10) 0.0313(5) Uani 1 1 d . . . . .
O1 O 0.35467(12) 0.49178(18) 0.25072(11) 0.0203(5) Uani 1 1 d . . . . .
N1 N 0.52983(16) 0.5394(2) 0.38180(13) 0.0167(6) Uani 1 1 d . . . . .
N2 N 0.54322(15) 0.3614(2) 0.34587(13) 0.0153(5) Uani 1 1 d . . . . .
C7 C 0.55835(19) 0.4353(3) 0.40081(17) 0.0167(7) Uani 1 1 d . . . . .
H7 H 0.587728 0.415351 0.450693 0.020 Uiso 1 1 calc R U . . .
C6 C 0.5457(2) 0.6269(2) 0.43426(16) 0.0181(7) Uani 1 1 d . . . . .
C8 C 0.57431(19) 0.2504(2) 0.36193(15) 0.0144(6) Uani 1 1 d . . . . .
C13 C 0.51916(19) 0.1589(2) 0.34023(16) 0.0161(7) Uani 1 1 d . . . . .
C12 C 0.5449(2) 0.0484(3) 0.35307(17) 0.0192(7) Uani 1 1 d . . . . .
H12 H 0.504326 -0.011493 0.337104 0.023 Uiso 1 1 calc R U . . .
C14 C 0.3263(2) 0.4249(3) 0.30513(18) 0.0256(8) Uani 1 1 d . . . . .
H14A H 0.312435 0.473978 0.343151 0.031 Uiso 1 1 calc R U . . .
H14B H 0.371807 0.369964 0.330217 0.031 Uiso 1 1 calc R U . . .
C9 C 0.66044(19) 0.2229(3) 0.39754(16) 0.0177(7) Uani 1 1 d . . . . .
C1 C 0.4797(2) 0.7028(3) 0.43639(17) 0.0231(7) Uani 1 1 d . . . . .
C5 C 0.6269(2) 0.6533(3) 0.48252(17) 0.0233(7) Uani 1 1 d . . . . .
C11 C 0.6312(2) 0.0265(3) 0.38982(17) 0.0245(8) Uani 1 1 d . . . . .
H11 H 0.650357 -0.049369 0.399717 0.029 Uiso 1 1 calc R U . . .
C15 C 0.2464(2) 0.3659(3) 0.2595(2) 0.0306(8) Uani 1 1 d . . . . .
H15A H 0.209125 0.340223 0.290641 0.037 Uiso 1 1 calc R U . . .
H15B H 0.261770 0.300267 0.232841 0.037 Uiso 1 1 calc R U . . .
C2 C 0.4931(2) 0.7986(3) 0.48065(18) 0.0290(9) Uani 1 1 d . . . . .
H2 H 0.446191 0.848594 0.479768 0.035 Uiso 1 1 calc R U . . .
C10 C 0.6899(2) 0.1139(3) 0.41227(17) 0.0219(7) Uani 1 1 d . . . . .
H10 H 0.749425 0.099030 0.437353 0.026 Uiso 1 1 calc R U . . .
C4 C 0.6435(2) 0.7473(3) 0.52730(17) 0.0294(8) Uani 1 1 d . . . . .
H4 H 0.700508 0.761933 0.558531 0.035 Uiso 1 1 calc R U . . .
C17 C 0.2769(2) 0.5270(3) 0.19348(18) 0.0270(8) Uani 1 1 d . . . . .
H17A H 0.283799 0.512485 0.143329 0.032 Uiso 1 1 calc R U . . .
H17B H 0.265943 0.608623 0.198060 0.032 Uiso 1 1 calc R U . . .
C3 C 0.5758(3) 0.8198(3) 0.52596(18) 0.0309(9) Uani 1 1 d . . . . .
H3 H 0.586085 0.885200 0.556590 0.037 Uiso 1 1 calc R U . . .
C16 C 0.2019(2) 0.4576(3) 0.2057(2) 0.0353(9) Uani 1 1 d . . . . .
H16A H 0.163800 0.504493 0.227404 0.042 Uiso 1 1 calc R U . . .
H16B H 0.166315 0.424527 0.158336 0.042 Uiso 1 1 calc R U . . .

loop_
_atom_site_aniso_label
_atom_site_aniso_U_11
_atom_site_aniso_U_22
_atom_site_aniso_U_33
_atom_site_aniso_U_23
_atom_site_aniso_U_13
_atom_site_aniso_U_12
Dy1 0.01290(10) 0.00835(11) 0.01506(10) 0.000 0.00188(7) 0.000
I1 0.03003(18) 0.00871(15) 0.02502(16) 0.000 0.01127(13) 0.000
F4 0.0191(10) 0.0189(9) 0.0246(10) -0.0022(8) 0.0001(8) -0.0015(8)
F3 0.0200(10) 0.0204(10) 0.0319(11) -0.0022(8) 0.0011(8) -0.0038(8)
F1 0.0267(11) 0.0279(11) 0.0420(12) -0.0037(9) 0.0132(9) 0.0036(9)
F2 0.0274(11) 0.0260(11) 0.0332(11) -0.0046(9) -0.0034(9) 0.0028(9)
O1 0.0138(11) 0.0209(12) 0.0257(11) 0.0052(10) 0.0048(9) -0.0006(10)
N1 0.0219(14) 0.0105(13) 0.0157(13) -0.0017(10) 0.0020(11) 0.0012(11)
N2 0.0180(14) 0.0102(12) 0.0164(13) 0.0011(11) 0.0025(10) 0.0004(11)
C7 0.0141(16) 0.0177(17) 0.0177(16) 0.0031(13) 0.0033(13) -0.0006(13)
C6 0.0309(19) 0.0085(15) 0.0165(15) 0.0021(13) 0.0088(14) -0.0003(13)
C8 0.0214(17) 0.0096(15) 0.0111(14) 0.0006(12) 0.0029(12) 0.0015(12)
C13 0.0181(17) 0.0162(17) 0.0137(15) -0.0009(13) 0.0038(12) 0.0020(13)
C12 0.0268(19) 0.0085(15) 0.0225(17) -0.0022(13) 0.0069(14) -0.0018(13)
C14 0.0206(18) 0.027(2) 0.0317(19) 0.0089(16) 0.0115(15) 0.0009(15)
C9 0.0184(17) 0.0155(16) 0.0186(16) -0.0024(13) 0.0042(13) -0.0015(13)
C1 0.032(2) 0.0185(18) 0.0220(17) 0.0026(14) 0.0121(15) -0.0023(14)
C5 0.0307(19) 0.0193(18) 0.0199(16) 0.0006(14) 0.0068(14) -0.0003(15)
C11 0.033(2) 0.0148(18) 0.0280(18) 0.0026(14) 0.0131(15) 0.0052(14)
C15 0.0229(19) 0.026(2) 0.045(2) 0.0058(18) 0.0134(16) -0.0035(16)
C2 0.051(2) 0.0151(18) 0.030(2) 0.0005(14) 0.0268(19) 0.0051(16)
C10 0.0195(18) 0.0200(19) 0.0245(18) 0.0022(14) 0.0030(14) 0.0058(13)
C4 0.040(2) 0.028(2) 0.0194(17) -0.0028(15) 0.0068(15) -0.0096(17)
C17 0.0195(18) 0.027(2) 0.0325(19) 0.0074(15) 0.0037(14) 0.0054(14)
C3 0.056(3) 0.0192(18) 0.0239(18) -0.0064(15) 0.0214(18) -0.0066(17)
C16 0.0179(19) 0.043(2) 0.042(2) 0.0025(18) 0.0034(16) 0.0009(16)

loop_
_atom_type_symbol
_atom_type_description
_atom_type_scat_dispersion_real
_atom_type_scat_dispersion_imag
_atom_type_scat_source
C C 0.0033 0.0016 'International Tables Vol C Tables 4.2.6.8 and 6.1.1.4'
H H 0.0000 0.0000 'International Tables Vol C Tables 4.2.6.8 and 6.1.1.4'
Dy Dy -0.1892 4.4098 'International Tables Vol C Tables 4.2.6.8 and 6.1.1.4'
F F 0.0171 0.0103 'International Tables Vol C Tables 4.2.6.8 and 6.1.1.4'
I I -0.4742 1.8119 'International Tables Vol C Tables 4.2.6.8 and 6.1.1.4'
N N 0.0061 0.0033 'International Tables Vol C Tables 4.2.6.8 and 6.1.1.4'
O O 0.0106 0.0060 'International Tables Vol C Tables 4.2.6.8 and 6.1.1.4'

loop_
_geom_angle_atom_site_label_1
_geom_angle_atom_site_label_2
_geom_angle_atom_site_label_3
_geom_angle
_geom_angle_site_symmetry_1
_geom_angle_site_symmetry_3
_geom_angle_publ_flag
O1 Dy1 I1 94.61(5) . . ?
O1 Dy1 I1 94.60(5) 2_655 . ?
O1 Dy1 O1 170.79(10) . 2_655 ?
O1 Dy1 N1 85.36(8) . . ?
O1 Dy1 N1 96.08(8) 2_655 . ?
O1 Dy1 N1 85.36(8) 2_655 2_655 ?
O1 Dy1 N1 96.08(8) . 2_655 ?
O1 Dy1 N2 90.93(7) 2_655 2_655 ?
O1 Dy1 N2 90.93(7) . . ?
O1 Dy1 N2 82.55(8) 2_655 . ?
O1 Dy1 N2 82.55(8) . 2_655 ?
N1 Dy1 I1 81.00(6) . . ?
N1 Dy1 I1 81.00(6) 2_655 . ?
N1 Dy1 N1 162.00(11) 2_655 . ?
N1 Dy1 N2 142.73(8) 2_655 . ?
N1 Dy1 N2 54.92(8) . . ?
N1 Dy1 N2 54.92(8) 2_655 2_655 ?
N1 Dy1 N2 142.72(8) . 2_655 ?
N2 Dy1 I1 134.95(6) 2_655 . ?
N2 Dy1 I1 134.95(6) . . ?
N2 Dy1 N2 90.09(11) . 2_655 ?
C14 O1 Dy1 123.43(17) . . ?
C17 O1 Dy1 128.19(17) . . ?
C17 O1 C14 107.6(2) . . ?
C7 N1 Dy1 94.85(18) . . ?
C7 N1 C6 121.1(2) . . ?
C6 N1 Dy1 141.17(19) . . ?
C7 N2 Dy1 93.15(18) . . ?
C7 N2 C8 118.4(2) . . ?
C8 N2 Dy1 145.76(18) . . ?
N1 C7 H7 122.2 . . ?
N2 C7 N1 115.6(3) . . ?
N2 C7 H7 122.2 . . ?
C1 C6 N1 120.4(3) . . ?
C5 C6 N1 125.1(3) . . ?
C5 C6 C1 114.2(3) . . ?
C13 C8 N2 120.8(3) . . ?
C13 C8 C9 114.9(3) . . ?
C9 C8 N2 124.4(3) . . ?
F4 C13 C8 117.1(3) . . ?
F4 C13 C12 118.7(3) . . ?
C12 C13 C8 124.1(3) . . ?
C13 C12 H12 120.9 . . ?
C13 C12 C11 118.3(3) . . ?
C11 C12 H12 120.9 . . ?
O1 C14 H14A 111.0 . . ?
O1 C14 H14B 111.0 . . ?
O1 C14 C15 103.6(3) . . ?
H14A C14 H14B 109.0 . . ?
C15 C14 H14A 111.0 . . ?
C15 C14 H14B 111.0 . . ?
F3 C9 C8 117.9(3) . . ?
F3 C9 C10 118.5(3) . . ?
C10 C9 C8 123.6(3) . . ?
F1 C1 C6 117.6(3) . . ?
F1 C1 C2 118.7(3) . . ?
C2 C1 C6 123.6(3) . . ?
F2 C5 C6 117.1(3) . . ?
F2 C5 C4 118.5(3) . . ?
C4 C5 C6 124.3(3) . . ?
C12 C11 H11 119.7 . . ?
C10 C11 C12 120.6(3) . . ?
C10 C11 H11 119.7 . . ?
C14 C15 H15A 111.3 . . ?
C14 C15 H15B 111.3 . . ?
C14 C15 C16 102.2(3) . . ?
H15A C15 H15B 109.2 . . ?
C16 C15 H15A 111.3 . . ?
C16 C15 H15B 111.3 . . ?
C1 C2 H2 120.7 . . ?
C3 C2 C1 118.6(3) . . ?
C3 C2 H2 120.7 . . ?
C9 C10 C11 118.5(3) . . ?
C9 C10 H10 120.7 . . ?
C11 C10 H10 120.7 . . ?
C5 C4 H4 120.7 . . ?
C5 C4 C3 118.6(3) . . ?
C3 C4 H4 120.7 . . ?
O1 C17 H17A 110.5 . . ?
O1 C17 H17B 110.5 . . ?
O1 C17 C16 106.2(2) . . ?
H17A C17 H17B 108.7 . . ?
C16 C17 H17A 110.5 . . ?
C16 C17 H17B 110.5 . . ?
C2 C3 H3 119.7 . . ?
C4 C3 C2 120.7(3) . . ?
C4 C3 H3 119.7 . . ?
C15 C16 C17 104.1(3) . . ?
C15 C16 H16A 110.9 . . ?
C15 C16 H16B 110.9 . . ?
C17 C16 H16A 110.9 . . ?
C17 C16 H16B 110.9 . . ?
H16A C16 H16B 108.9 . . ?

loop_
_geom_bond_atom_site_label_1
_geom_bond_atom_site_label_2
_geom_bond_distance
_geom_bond_site_symmetry_2
_geom_bond_publ_flag
Dy1 I1 3.0038(3) . ?
Dy1 O1 2.3292(19) . ?
Dy1 O1 2.3292(19) 2_655 ?
Dy1 N1 2.407(2) . ?
Dy1 N1 2.407(2) 2_655 ?
Dy1 N2 2.449(2) 2_655 ?
Dy1 N2 2.449(2) . ?
F4 C13 1.359(3) . ?
F3 C9 1.359(3) . ?
F1 C1 1.353(4) . ?
F2 C5 1.363(4) . ?
O1 C14 1.457(3) . ?
O1 C17 1.456(4) . ?
N1 C7 1.327(4) . ?
N1 C6 1.400(4) . ?
N2 C7 1.320(4) . ?
N2 C8 1.407(4) . ?
C7 H7 0.9500 . ?
C6 C1 1.393(4) . ?
C6 C5 1.392(4) . ?
C8 C13 1.383(4) . ?
C8 C9 1.388(4) . ?
C13 C12 1.371(4) . ?
C12 H12 0.9500 . ?
C12 C11 1.382(4) . ?
C14 H14A 0.9900 . ?
C14 H14B 0.9900 . ?
C14 C15 1.494(4) . ?
C9 C10 1.375(4) . ?
C1 C2 1.385(4) . ?
C5 C4 1.374(4) . ?
C11 H11 0.9500 . ?
C11 C10 1.379(4) . ?
C15 H15A 0.9900 . ?
C15 H15B 0.9900 . ?
C15 C16 1.515(5) . ?
C2 H2 0.9500 . ?
C2 C3 1.377(5) . ?
C10 H10 0.9500 . ?
C4 H4 0.9500 . ?
C4 C3 1.373(5) . ?
C17 H17A 0.9900 . ?
C17 H17B 0.9900 . ?
C17 C16 1.520(5) . ?
C3 H3 0.9500 . ?
C16 H16A 0.9900 . ?
C16 H16B 0.9900 . ?

loop_
_geom_torsion_atom_site_label_1
_geom_torsion_atom_site_label_2
_geom_torsion_atom_site_label_3
_geom_torsion_atom_site_label_4
_geom_torsion
_geom_torsion_site_symmetry_1
_geom_torsion_site_symmetry_2
_geom_torsion_site_symmetry_3
_geom_torsion_site_symmetry_4
_geom_torsion_publ_flag
Dy1 O1 C14 C15 -137.2(2) . . . . ?
Dy1 O1 C17 C16 157.6(2) . . . . ?
Dy1 N1 C7 N2 -12.0(3) . . . . ?
Dy1 N1 C6 C1 68.4(4) . . . . ?
Dy1 N1 C6 C5 -105.2(4) . . . . ?
Dy1 N2 C7 N1 11.8(3) . . . . ?
Dy1 N2 C8 C13 -76.8(4) . . . . ?
Dy1 N2 C8 C9 101.1(4) . . . . ?
F4 C13 C12 C11 -178.6(3) . . . . ?
F3 C9 C10 C11 -179.7(3) . . . . ?
F1 C1 C2 C3 178.1(3) . . . . ?
F2 C5 C4 C3 178.5(3) . . . . ?
O1 C14 C15 C16 -40.4(3) . . . . ?
O1 C17 C16 C15 -12.9(4) . . . . ?
N1 C6 C1 F1 8.6(4) . . . . ?
N1 C6 C1 C2 -172.3(3) . . . . ?
N1 C6 C5 F2 -5.5(4) . . . . ?
N1 C6 C5 C4 171.8(3) . . . . ?
N2 C8 C13 F4 -2.3(4) . . . . ?
N2 C8 C13 C12 179.2(3) . . . . ?
N2 C8 C9 F3 1.0(4) . . . . ?
N2 C8 C9 C10 -179.4(3) . . . . ?
C7 N1 C6 C1 -136.4(3) . . . . ?
C7 N1 C6 C5 50.1(4) . . . . ?
C7 N2 C8 C13 128.2(3) . . . . ?
C7 N2 C8 C9 -53.9(4) . . . . ?
C6 N1 C7 N2 -176.7(3) . . . . ?
C6 C1 C2 C3 -0.9(5) . . . . ?
C6 C5 C4 C3 1.2(5) . . . . ?
C8 N2 C7 N1 178.0(3) . . . . ?
C8 C13 C12 C11 -0.2(5) . . . . ?
C8 C9 C10 C11 0.8(5) . . . . ?
C13 C8 C9 F3 179.0(2) . . . . ?
C13 C8 C9 C10 -1.4(4) . . . . ?
C13 C12 C11 C10 -0.6(5) . . . . ?
C12 C11 C10 C9 0.3(5) . . . . ?
C14 O1 C17 C16 -12.4(3) . . . . ?
C14 C15 C16 C17 32.5(4) . . . . ?
C9 C8 C13 F4 179.6(2) . . . . ?
C9 C8 C13 C12 1.1(4) . . . . ?
C1 C6 C5 F2 -179.4(3) . . . . ?
C1 C6 C5 C4 -2.1(5) . . . . ?
C1 C2 C3 C4 -0.1(5) . . . . ?
C5 C6 C1 F1 -177.1(3) . . . . ?
C5 C6 C1 C2 1.9(4) . . . . ?
C5 C4 C3 C2 0.0(5) . . . . ?
C17 O1 C14 C15 33.3(3) . . . . ?
